data_4073803
loop_
_publ_author_name
'Esteruelas, Miguel A.'
'Fern\'andez-Alvarez, Francisco J.'
'O\~nate, Enrique'

_publ_section_title
;
 Osmium and Ruthenium Complexes Containing an N-Heterocyclic Carbene
 Ligand Derived from Benzo[h]quinoline
;
_journal_issue 21
_journal_name_full Organometallics
_journal_page_first 5239
_journal_paper_doi 10.1021/om700639a
_journal_volume 26
_journal_year 2007
_chemical_formula_sum 'C31 H53 Cl2 N Os P2'
_chemical_formula_weight 762.78
_chemical_name_systematic
; 
 ? 
;
_space_group_IT_number 14
_symmetry_cell_setting monoclinic
_symmetry_space_group_name_Hall '-P 2ybc'
_symmetry_space_group_name_H-M 'P 1 21/c 1'
_atom_sites_solution_hydrogens geom
_atom_sites_solution_primary direct
_atom_sites_solution_secondary difmap
_audit_creation_method SHELXL-97
_cell_angle_alpha 90.00
_cell_angle_beta 95.603(4)
_cell_angle_gamma 90.00
_cell_formula_units_Z 8
_cell_length_a 8.8270(16)
_cell_length_b 31.354(6)
_cell_length_c 23.659(4)
_cell_measurement_reflns_used 2030
_cell_measurement_temperature 100(2)
_cell_measurement_theta_max 20
_cell_measurement_theta_min 2
_cell_volume 6517(2)
_computing_cell_refinement 'SAINT+ v. 6.1 (Bruker AXS, 2000)'
_computing_data_collection 'SMART v. 5.625 (Bruker AXS, 2000)'
_computing_data_reduction 'SAINT+ v. 6.1 (Bruker AXS, 2000)'
_computing_molecular_graphics 'XP, SHELXTL v. 6.1 (Bruker, 2000)'
_computing_publication_material 'XCIF, SHELXTL v. 6.1 (Bruker, 2000)'
_computing_structure_refinement 'SHELXL-97 (Sheldrick, 1997)'
_computing_structure_solution 'SHELXS-97 (Sheldrick, 1990)'
_diffrn_ambient_temperature 100(2)
_diffrn_detector_area_resol_mean 8.26
_diffrn_measured_fraction_theta_full 0.993
_diffrn_measured_fraction_theta_max 0.993
_diffrn_measurement_device_type 'Bruker SMART APEX CCD system'
_diffrn_measurement_method '\w rotations with narrow frames'
_diffrn_radiation_monochromator graphite
_diffrn_radiation_source 'fine-focus sealed tube'
_diffrn_radiation_type MoK\a
_diffrn_radiation_wavelength 0.71073
_diffrn_reflns_av_R_equivalents 0.1593
_diffrn_reflns_av_sigmaI/netI 0.1159
_diffrn_reflns_limit_h_max 10
_diffrn_reflns_limit_h_min -10
_diffrn_reflns_limit_k_max 37
_diffrn_reflns_limit_k_min -37
_diffrn_reflns_limit_l_max 28
_diffrn_reflns_limit_l_min -28
_diffrn_reflns_number 55095
_diffrn_reflns_theta_full 24.99
_diffrn_reflns_theta_max 24.99
_diffrn_reflns_theta_min 1.30
_diffrn_standards_number 'no decay'
_exptl_absorpt_coefficient_mu 4.197
_exptl_absorpt_correction_T_max 0.921
_exptl_absorpt_correction_T_min 0.615
_exptl_absorpt_correction_type multi-scan
_exptl_absorpt_process_details
;
 Absorption correction performed with SADABS program. This is based on the
 method of Blessing: Blessing, R. H., Acta Crystallogr., Sect. A 1995, 51, 33.
  
 SADABS: Area-Detector Absorption Correction. Bruker-AXS 
  within SAINT+ package, v. 6.1 (2000).
;
_exptl_crystal_colour orange
_exptl_crystal_density_diffrn 1.555
_exptl_crystal_density_method 'not measured'
_exptl_crystal_description needle
_exptl_crystal_F_000 3088
_exptl_crystal_size_max 0.30
_exptl_crystal_size_mid 0.02
_exptl_crystal_size_min 0.02
_refine_diff_density_max 1.681
_refine_diff_density_min -2.411
_refine_diff_density_rms 0.214
_refine_ls_extinction_method none
_refine_ls_goodness_of_fit_ref 1.119
_refine_ls_hydrogen_treatment mixed
_refine_ls_matrix_type full
_refine_ls_number_parameters 710
_refine_ls_number_reflns 11400
_refine_ls_number_restraints 24
_refine_ls_restrained_S_all 1.118
_refine_ls_R_factor_all 0.1085
_refine_ls_R_factor_gt 0.0736
_refine_ls_shift/su_max 0.026
_refine_ls_shift/su_mean 0.001
_refine_ls_structure_factor_coef Fsqd
_refine_ls_weighting_details 'calc w=1/[\s^2^(Fo^2^)+(0.0438P)^2^+0.0000P] where P=(Fo^2^+2Fc^2^)/3'
_refine_ls_weighting_scheme calc
_refine_ls_wR_factor_gt 0.1243
_refine_ls_wR_factor_ref 0.1355
_reflns_number_gt 8470
_reflns_number_total 11400
_reflns_threshold_expression >2sigma(I)
_cod_data_source_file om700639a-file001.cif
_cod_data_source_block mae243as
_cod_database_code 4073803

loop_
_symmetry_equiv_pos_as_xyz
'x, y, z'
'-x, y+1/2, -z+1/2'
'-x, -y, -z'
'x, -y-1/2, z-1/2'

loop_
_atom_site_label
_atom_site_type_symbol
_atom_site_fract_x
_atom_site_fract_y
_atom_site_fract_z
_atom_site_U_iso_or_equiv
_atom_site_adp_type
_atom_site_occupancy
_atom_site_symmetry_multiplicity
_atom_site_calc_flag
_atom_site_refinement_flags
Os1 Os 0.99165(5) 0.205290(15) 0.969506(19) 0.01431(12) Uani 1 1 d D
H01 H 0.972(12) 0.172(3) 0.919(3) 0.030 Uiso 1 1 d D
H02 H 0.893(10) 0.165(2) 0.949(4) 0.030 Uiso 1 1 d D
Os2 Os 0.45816(5) 0.518350(14) 0.255371(19) 0.01407(12) Uani 1 1 d D
H03 H 0.573(9) 0.550(3) 0.289(4) 0.030 Uiso 1 1 d D
H04 H 0.462(11) 0.554(2) 0.303(3) 0.030 Uiso 1 1 d D
Cl1 Cl 1.2002(3) 0.25466(9) 1.00800(12) 0.0208(6) Uani 1 1 d .
Cl2 Cl 1.2043(3) 0.15428(9) 0.96120(12) 0.0234(7) Uani 1 1 d .
Cl3 Cl 0.2553(3) 0.47298(9) 0.20271(12) 0.0214(7) Uani 1 1 d .
Cl4 Cl 0.2378(3) 0.56374(9) 0.27329(12) 0.0243(7) Uani 1 1 d .
P1 P 0.9557(3) 0.17097(10) 1.05819(13) 0.0183(7) Uani 1 1 d .
P2 P 1.0075(3) 0.22533(10) 0.87234(13) 0.0176(7) Uani 1 1 d .
P3 P 0.4398(3) 0.48297(10) 0.34522(12) 0.0153(6) Uani 1 1 d .
P4 P 0.4939(3) 0.56427(10) 0.17734(13) 0.0199(7) Uani 1 1 d .
N1 N 0.8938(10) 0.2927(3) 1.0008(4) 0.016(2) Uani 1 1 d .
H1A H 0.991(12) 0.295(3) 1.003(4) 0.019 Uiso 1 1 d .
N2 N 0.5632(10) 0.4375(3) 0.2082(4) 0.012(2) Uani 1 1 d U
H2A H 0.469(12) 0.440(3) 0.204(4) 0.014 Uiso 1 1 d .
C1 C 0.8419(12) 0.2536(4) 0.9826(5) 0.017(3) Uani 1 1 d U
C2 C 0.6788(12) 0.2525(4) 0.9726(5) 0.023(3) Uani 1 1 d .
H2 H 0.6315 0.2273 0.9571 0.028 Uiso 1 1 calc R
C3 C 0.5888(13) 0.2861(4) 0.9846(5) 0.021(3) Uani 1 1 d .
H3 H 0.4812 0.2832 0.9795 0.025 Uiso 1 1 calc R
C4 C 0.6540(13) 0.3251(4) 1.0045(4) 0.019(3) Uani 1 1 d .
C5 C 0.8099(12) 0.3279(4) 1.0109(4) 0.015(2) Uani 1 1 d .
C6 C 0.5629(12) 0.3616(4) 1.0170(4) 0.019(3) Uani 1 1 d .
H6 H 0.4550 0.3596 1.0121 0.022 Uiso 1 1 calc R
C7 C 0.6304(13) 0.3986(4) 1.0357(5) 0.024(3) Uani 1 1 d .
H7 H 0.5692 0.4221 1.0448 0.029 Uiso 1 1 calc R
C8 C 0.7929(13) 0.4026(4) 1.0419(5) 0.019(3) Uani 1 1 d .
C9 C 0.8862(13) 0.3673(4) 1.0300(4) 0.018(3) Uani 1 1 d .
C10 C 0.8630(14) 0.4412(4) 1.0603(4) 0.024(3) Uani 1 1 d .
H10 H 0.8012 0.4649 1.0681 0.029 Uiso 1 1 calc R
C11 C 1.0182(14) 0.4454(4) 1.0672(5) 0.032(3) Uani 1 1 d .
H11 H 1.0640 0.4714 1.0803 0.039 Uiso 1 1 calc R
C12 C 1.1084(14) 0.4104(4) 1.0546(5) 0.030(3) Uani 1 1 d .
H12 H 1.2160 0.4133 1.0587 0.036 Uiso 1 1 calc R
C13 C 1.0459(13) 0.3723(4) 1.0365(5) 0.028(3) Uani 1 1 d .
H13 H 1.1099 0.3493 1.0282 0.034 Uiso 1 1 calc R
C14 C 0.9914(14) 0.1132(4) 1.0567(5) 0.027(3) Uani 1 1 d .
H14 H 1.1029 0.1108 1.0529 0.032 Uiso 1 1 calc R
C15 C 0.9169(15) 0.0875(4) 1.0075(5) 0.032(3) Uani 1 1 d .
H15A H 0.9616 0.0589 1.0080 0.048 Uiso 1 1 calc R
H15B H 0.9334 0.1017 0.9717 0.048 Uiso 1 1 calc R
H15C H 0.8074 0.0853 1.0108 0.048 Uiso 1 1 calc R
C16 C 0.9698(15) 0.0899(4) 1.1128(5) 0.037(4) Uani 1 1 d .
H16A H 0.8629 0.0918 1.1204 0.056 Uiso 1 1 calc R
H16B H 1.0342 0.1033 1.1439 0.056 Uiso 1 1 calc R
H16C H 0.9986 0.0599 1.1095 0.056 Uiso 1 1 calc R
C17 C 1.0770(13) 0.1878(4) 1.1229(5) 0.029(3) Uani 1 1 d .
H17 H 1.0441 0.1711 1.1555 0.035 Uiso 1 1 calc R
C18 C 1.2485(12) 0.1767(4) 1.1177(5) 0.029(3) Uani 1 1 d .
H18A H 1.2784 0.1878 1.0817 0.044 Uiso 1 1 calc R
H18B H 1.2619 0.1457 1.1188 0.044 Uiso 1 1 calc R
H18C H 1.3122 0.1897 1.1493 0.044 Uiso 1 1 calc R
C19 C 1.0456(15) 0.2352(4) 1.1346(5) 0.032(3) Uani 1 1 d .
H19A H 1.1109 0.2446 1.1682 0.048 Uiso 1 1 calc R
H19B H 0.9385 0.2388 1.1414 0.048 Uiso 1 1 calc R
H19C H 1.0673 0.2524 1.1017 0.048 Uiso 1 1 calc R
C20 C 0.7570(13) 0.1798(4) 1.0786(5) 0.025(3) Uani 1 1 d .
H20 H 0.7356 0.2107 1.0712 0.030 Uiso 1 1 calc R
C21 C 0.6387(12) 0.1556(4) 1.0381(5) 0.029(3) Uani 1 1 d .
H21A H 0.6369 0.1255 1.0492 0.043 Uiso 1 1 calc R
H21B H 0.6663 0.1578 0.9991 0.043 Uiso 1 1 calc R
H21C H 0.5377 0.1681 1.0403 0.043 Uiso 1 1 calc R
C22 C 0.7292(14) 0.1729(4) 1.1410(5) 0.031(3) Uani 1 1 d .
H22A H 0.6260 0.1822 1.1469 0.046 Uiso 1 1 calc R
H22B H 0.8033 0.1894 1.1655 0.046 Uiso 1 1 calc R
H22C H 0.7404 0.1425 1.1504 0.046 Uiso 1 1 calc R
C23 C 0.8755(13) 0.1929(4) 0.8231(5) 0.024(3) Uani 1 1 d .
H23 H 0.8890 0.2025 0.7836 0.029 Uiso 1 1 calc R
C24 C 0.9144(15) 0.1457(4) 0.8265(5) 0.030(3) Uani 1 1 d .
H24A H 0.9349 0.1373 0.8664 0.046 Uiso 1 1 calc R
H24B H 1.0048 0.1403 0.8066 0.046 Uiso 1 1 calc R
H24C H 0.8285 0.1291 0.8086 0.046 Uiso 1 1 calc R
C25 C 0.7087(12) 0.2007(4) 0.8328(5) 0.025(3) Uani 1 1 d .
H25A H 0.6426 0.1872 0.8022 0.037 Uiso 1 1 calc R
H25B H 0.6888 0.2314 0.8330 0.037 Uiso 1 1 calc R
H25C H 0.6880 0.1884 0.8693 0.037 Uiso 1 1 calc R
C26 C 1.1927(12) 0.2139(4) 0.8445(5) 0.021(3) Uani 1 1 d .
H26 H 1.2088 0.1826 0.8506 0.026 Uiso 1 1 calc R
C27 C 1.2003(13) 0.2206(4) 0.7802(5) 0.036(4) Uani 1 1 d .
H27A H 1.1869 0.2510 0.7711 0.054 Uiso 1 1 calc R
H27B H 1.1194 0.2041 0.7590 0.054 Uiso 1 1 calc R
H27C H 1.2995 0.2111 0.7697 0.054 Uiso 1 1 calc R
C28 C 1.3302(12) 0.2349(4) 0.8768(5) 0.026(3) Uani 1 1 d .
H28A H 1.4235 0.2221 0.8651 0.040 Uiso 1 1 calc R
H28B H 1.3265 0.2305 0.9177 0.040 Uiso 1 1 calc R
H28C H 1.3294 0.2655 0.8685 0.040 Uiso 1 1 calc R
C29 C 0.9475(13) 0.2811(4) 0.8531(5) 0.022(3) Uani 1 1 d .
H29 H 0.8542 0.2861 0.8730 0.026 Uiso 1 1 calc R
C30 C 0.9014(14) 0.2923(4) 0.7917(5) 0.035(3) Uani 1 1 d .
H30A H 0.8660 0.3219 0.7891 0.053 Uiso 1 1 calc R
H30B H 0.8192 0.2733 0.7764 0.053 Uiso 1 1 calc R
H30C H 0.9890 0.2889 0.7696 0.053 Uiso 1 1 calc R
C31 C 1.0616(15) 0.3131(4) 0.8783(5) 0.035(3) Uani 1 1 d .
H31A H 1.1396 0.3178 0.8522 0.052 Uiso 1 1 calc R
H31B H 1.1096 0.3024 0.9146 0.052 Uiso 1 1 calc R
H31C H 1.0099 0.3402 0.8845 0.052 Uiso 1 1 calc R
C32 C 0.6085(12) 0.4741(4) 0.2325(4) 0.017(3) Uani 1 1 d .
C33 C 0.7775(11) 0.4775(4) 0.2382(4) 0.019(3) Uani 1 1 d .
H33 H 0.8234 0.5027 0.2540 0.023 Uiso 1 1 calc R
C34 C 0.8688(12) 0.4458(4) 0.2218(4) 0.019(3) Uani 1 1 d .
H34 H 0.9761 0.4495 0.2266 0.023 Uiso 1 1 calc R
C35 C 0.8090(12) 0.4078(4) 0.1981(4) 0.018(3) Uani 1 1 d .
C36 C 0.6514(12) 0.4032(4) 0.1927(4) 0.017(3) Uani 1 1 d .
C37 C 0.9021(13) 0.3733(4) 0.1834(5) 0.026(3) Uani 1 1 d .
H37 H 1.0097 0.3761 0.1876 0.032 Uiso 1 1 calc R
C38 C 0.8366(14) 0.3363(4) 0.1633(5) 0.027(3) Uani 1 1 d .
H38 H 0.8996 0.3137 0.1525 0.032 Uiso 1 1 calc R
C39 C 0.6733(13) 0.3306(4) 0.1580(5) 0.024(3) Uani 1 1 d .
C40 C 0.5770(13) 0.3639(3) 0.1707(4) 0.017(3) Uani 1 1 d .
C41 C 0.6072(15) 0.2923(4) 0.1388(5) 0.031(3) Uani 1 1 d .
H41 H 0.6705 0.2688 0.1316 0.037 Uiso 1 1 calc R
C42 C 0.4515(16) 0.2879(4) 0.1302(5) 0.036(3) Uani 1 1 d .
H42 H 0.4081 0.2618 0.1159 0.043 Uiso 1 1 calc R
C43 C 0.3574(15) 0.3216(4) 0.1424(5) 0.031(3) Uani 1 1 d .
H43 H 0.2500 0.3186 0.1358 0.038 Uiso 1 1 calc R
C44 C 0.4179(14) 0.3588(4) 0.1635(5) 0.026(3) Uani 1 1 d .
H44 H 0.3532 0.3812 0.1735 0.031 Uiso 1 1 calc R
C45 C 0.2561(12) 0.4887(4) 0.3768(5) 0.021(3) Uani 1 1 d .
H45 H 0.2401 0.5202 0.3791 0.025 Uiso 1 1 calc R
C46 C 0.1183(12) 0.4726(4) 0.3394(5) 0.029(3) Uani 1 1 d .
H46A H 0.1186 0.4413 0.3391 0.043 Uiso 1 1 calc R
H46B H 0.1222 0.4832 0.3006 0.043 Uiso 1 1 calc R
H46C H 0.0251 0.4829 0.3543 0.043 Uiso 1 1 calc R
C47 C 0.2478(12) 0.4730(4) 0.4372(4) 0.021(3) Uani 1 1 d .
H47A H 0.1515 0.4822 0.4506 0.032 Uiso 1 1 calc R
H47B H 0.3329 0.4849 0.4619 0.032 Uiso 1 1 calc R
H47C H 0.2537 0.4418 0.4379 0.032 Uiso 1 1 calc R
C48 C 0.5733(12) 0.5065(4) 0.4020(5) 0.020(3) Uani 1 1 d .
H48 H 0.5613 0.4895 0.4371 0.024 Uiso 1 1 calc R
C49 C 0.5364(14) 0.5522(4) 0.4164(5) 0.031(3) Uani 1 1 d .
H49A H 0.6158 0.5634 0.4444 0.046 Uiso 1 1 calc R
H49B H 0.4379 0.5532 0.4322 0.046 Uiso 1 1 calc R
H49C H 0.5316 0.5697 0.3819 0.046 Uiso 1 1 calc R
C50 C 0.7411(13) 0.5014(4) 0.3901(5) 0.029(3) Uani 1 1 d .
H50A H 0.7640 0.5215 0.3604 0.044 Uiso 1 1 calc R
H50B H 0.7584 0.4722 0.3775 0.044 Uiso 1 1 calc R
H50C H 0.8075 0.5073 0.4249 0.044 Uiso 1 1 calc R
C51 C 0.4968(12) 0.4254(3) 0.3470(5) 0.019(3) Uani 1 1 d .
H51 H 0.5878 0.4234 0.3250 0.022 Uiso 1 1 calc R
C52 C 0.5442(14) 0.4050(4) 0.4050(5) 0.029(3) Uani 1 1 d .
H52A H 0.4545 0.4017 0.4259 0.043 Uiso 1 1 calc R
H52B H 0.6188 0.4234 0.4266 0.043 Uiso 1 1 calc R
H52C H 0.5896 0.3770 0.3995 0.043 Uiso 1 1 calc R
C53 C 0.3732(13) 0.3968(4) 0.3153(6) 0.032(3) Uani 1 1 d .
H53A H 0.4158 0.3686 0.3090 0.047 Uiso 1 1 calc R
H53B H 0.3384 0.4098 0.2786 0.047 Uiso 1 1 calc R
H53C H 0.2870 0.3941 0.3382 0.047 Uiso 1 1 calc R
C54 C 0.4417(13) 0.6207(3) 0.1905(5) 0.021(3) Uani 1 1 d .
H54 H 0.3310 0.6201 0.1963 0.025 Uiso 1 1 calc R
C55 C 0.5225(14) 0.6403(4) 0.2462(5) 0.028(3) Uani 1 1 d .
H55A H 0.6321 0.6425 0.2430 0.042 Uiso 1 1 calc R
H55B H 0.5049 0.6221 0.2785 0.042 Uiso 1 1 calc R
H55C H 0.4812 0.6688 0.2521 0.042 Uiso 1 1 calc R
C56 C 0.4549(14) 0.6521(4) 0.1412(5) 0.037(4) Uani 1 1 d .
H56A H 0.4190 0.6803 0.1517 0.056 Uiso 1 1 calc R
H56B H 0.3927 0.6419 0.1073 0.056 Uiso 1 1 calc R
H56C H 0.5615 0.6541 0.1331 0.056 Uiso 1 1 calc R
C57 C 0.3783(14) 0.5545(4) 0.1071(5) 0.029(3) Uani 1 1 d .
H57 H 0.4115 0.5760 0.0796 0.034 Uiso 1 1 calc R
C58 C 0.2079(13) 0.5618(4) 0.1116(5) 0.029(3) Uani 1 1 d .
H58A H 0.1511 0.5565 0.0746 0.044 Uiso 1 1 calc R
H58B H 0.1914 0.5913 0.1233 0.044 Uiso 1 1 calc R
H58C H 0.1725 0.5422 0.1398 0.044 Uiso 1 1 calc R
C59 C 0.4147(14) 0.5101(4) 0.0842(5) 0.029(3) Uani 1 1 d .
H59A H 0.3723 0.4881 0.1076 0.044 Uiso 1 1 calc R
H59B H 0.5253 0.5065 0.0857 0.044 Uiso 1 1 calc R
H59C H 0.3697 0.5074 0.0449 0.044 Uiso 1 1 calc R
C60 C 0.6919(13) 0.5619(4) 0.1560(5) 0.022(3) Uani 1 1 d U
H60 H 0.7198 0.5310 0.1566 0.026 Uiso 1 1 calc R
C61 C 0.8094(13) 0.5838(4) 0.2010(5) 0.032(3) Uani 1 1 d .
H61A H 0.9118 0.5730 0.1966 0.049 Uiso 1 1 calc R
H61B H 0.7827 0.5773 0.2393 0.049 Uiso 1 1 calc R
H61C H 0.8071 0.6147 0.1951 0.049 Uiso 1 1 calc R
C62 C 0.7219(14) 0.5784(4) 0.0962(5) 0.035(3) Uani 1 1 d .
H62A H 0.7038 0.6092 0.0941 0.052 Uiso 1 1 calc R
H62B H 0.6533 0.5639 0.0673 0.052 Uiso 1 1 calc R
H62C H 0.8277 0.5724 0.0895 0.052 Uiso 1 1 calc R

loop_
_atom_site_aniso_label
_atom_site_aniso_U_11
_atom_site_aniso_U_22
_atom_site_aniso_U_33
_atom_site_aniso_U_23
_atom_site_aniso_U_13
_atom_site_aniso_U_12
Os1 0.0100(2) 0.0162(3) 0.0169(2) -0.0011(2) 0.00168(17) 0.00015(19)
Os2 0.0086(2) 0.0165(3) 0.0171(2) 0.00044(19) 0.00140(17) -0.00033(19)
Cl1 0.0103(13) 0.0247(17) 0.0270(17) -0.0023(13) 0.0001(12) -0.0017(12)
Cl2 0.0215(15) 0.0230(18) 0.0261(17) 0.0024(13) 0.0049(13) 0.0066(13)
Cl3 0.0121(14) 0.0271(18) 0.0246(16) -0.0005(13) -0.0001(12) -0.0026(12)
Cl4 0.0212(15) 0.0250(18) 0.0277(17) 0.0061(13) 0.0065(13) 0.0082(13)
P1 0.0155(15) 0.0191(18) 0.0207(17) -0.0001(13) 0.0041(13) 0.0020(13)
P2 0.0104(15) 0.0202(18) 0.0218(17) 0.0008(13) -0.0006(13) -0.0004(13)
P3 0.0102(14) 0.0180(17) 0.0180(16) -0.0010(13) 0.0037(12) 0.0001(13)
P4 0.0173(16) 0.0216(19) 0.0203(17) -0.0014(13) -0.0008(13) 0.0008(13)
N1 0.010(5) 0.028(6) 0.010(5) -0.004(4) 0.003(4) 0.001(5)
N2 0.013(4) 0.013(4) 0.009(4) -0.007(3) -0.001(3) -0.002(3)
C1 0.010(4) 0.020(4) 0.024(4) 0.000(4) 0.008(3) 0.000(4)
C2 0.013(6) 0.033(8) 0.022(7) 0.004(6) -0.007(5) -0.001(5)
C3 0.015(6) 0.025(8) 0.023(7) 0.010(5) -0.002(5) -0.004(5)
C4 0.022(6) 0.019(7) 0.016(6) 0.002(5) 0.010(5) 0.009(5)
C5 0.014(6) 0.019(7) 0.012(6) 0.000(5) 0.002(5) 0.001(5)
C6 0.012(6) 0.029(8) 0.016(6) -0.002(5) 0.000(5) 0.002(5)
C7 0.030(7) 0.021(7) 0.020(7) 0.005(5) 0.001(5) 0.013(6)
C8 0.025(7) 0.016(7) 0.016(6) -0.001(5) 0.005(5) -0.003(5)
C9 0.024(6) 0.018(7) 0.012(6) 0.007(5) -0.003(5) 0.009(5)
C10 0.047(8) 0.011(7) 0.012(6) -0.005(5) -0.011(6) 0.005(6)
C11 0.033(8) 0.028(8) 0.034(8) -0.001(6) -0.005(6) -0.007(6)
C12 0.024(7) 0.027(8) 0.039(8) -0.010(6) 0.005(6) -0.017(6)
C13 0.020(7) 0.040(9) 0.024(7) 0.008(6) 0.001(5) 0.004(6)
C14 0.034(7) 0.028(8) 0.022(7) 0.007(6) 0.014(6) 0.009(6)
C15 0.045(8) 0.006(7) 0.042(8) 0.004(6) -0.013(7) 0.000(6)
C16 0.041(8) 0.035(9) 0.038(9) 0.004(6) 0.020(7) 0.016(7)
C17 0.020(7) 0.044(9) 0.021(7) 0.012(6) -0.002(5) 0.000(6)
C18 0.019(7) 0.036(9) 0.029(8) 0.008(6) -0.011(5) 0.006(6)
C19 0.042(8) 0.028(8) 0.027(8) -0.011(6) 0.003(6) 0.009(6)
C20 0.025(7) 0.022(8) 0.030(7) 0.003(6) 0.012(6) 0.007(6)
C21 0.013(6) 0.042(9) 0.031(8) 0.004(6) 0.002(5) -0.009(6)
C22 0.028(7) 0.039(9) 0.027(7) 0.006(6) 0.014(6) 0.012(6)
C23 0.028(7) 0.024(8) 0.020(7) 0.002(5) 0.000(5) -0.006(6)
C24 0.043(8) 0.026(8) 0.022(7) -0.002(6) 0.002(6) -0.009(6)
C25 0.014(6) 0.043(9) 0.016(6) 0.000(6) -0.005(5) -0.006(6)
C26 0.016(6) 0.024(8) 0.025(7) 0.007(5) 0.008(5) 0.008(5)
C27 0.011(6) 0.053(10) 0.044(9) -0.003(7) 0.010(6) 0.005(6)
C28 0.014(6) 0.043(9) 0.023(7) -0.003(6) 0.004(5) 0.007(6)
C29 0.015(6) 0.026(7) 0.028(7) 0.003(5) 0.014(5) 0.002(5)
C30 0.025(7) 0.043(9) 0.040(8) 0.005(7) 0.009(6) 0.012(6)
C31 0.042(8) 0.025(8) 0.040(9) -0.007(6) 0.018(7) -0.007(6)
C32 0.018(6) 0.019(7) 0.012(6) -0.010(5) -0.001(5) 0.010(5)
C33 0.009(5) 0.028(7) 0.020(6) -0.004(5) 0.002(5) -0.005(5)
C34 0.016(6) 0.034(8) 0.008(6) -0.006(5) 0.000(5) 0.003(5)
C35 0.018(6) 0.024(7) 0.010(6) -0.002(5) -0.002(5) 0.007(5)
C36 0.021(6) 0.023(7) 0.007(6) -0.002(5) 0.004(5) 0.007(5)
C37 0.014(6) 0.048(9) 0.016(7) -0.004(6) -0.006(5) 0.002(6)
C38 0.032(7) 0.029(8) 0.019(7) -0.001(6) 0.000(6) 0.007(6)
C39 0.026(7) 0.027(8) 0.019(7) 0.000(6) 0.003(5) 0.006(6)
C40 0.027(7) 0.011(6) 0.014(6) 0.002(5) 0.007(5) -0.005(5)
C41 0.045(8) 0.033(8) 0.015(7) -0.003(6) 0.003(6) 0.010(7)
C42 0.049(9) 0.020(8) 0.038(9) -0.004(6) 0.003(7) -0.007(7)
C43 0.030(7) 0.035(9) 0.030(8) -0.005(6) 0.005(6) -0.014(6)
C44 0.034(7) 0.029(8) 0.014(7) -0.008(5) -0.004(5) 0.002(6)
C45 0.019(6) 0.017(7) 0.027(7) -0.005(5) 0.002(5) -0.003(5)
C46 0.020(7) 0.043(9) 0.026(7) -0.005(6) 0.011(5) 0.002(6)
C47 0.018(6) 0.026(8) 0.019(7) 0.009(5) -0.001(5) -0.001(5)
C48 0.016(6) 0.033(8) 0.012(6) 0.001(5) 0.001(5) -0.011(5)
C49 0.032(7) 0.030(8) 0.030(8) -0.013(6) 0.001(6) -0.011(6)
C50 0.019(7) 0.046(9) 0.020(7) -0.003(6) -0.008(5) -0.010(6)
C51 0.018(6) 0.008(6) 0.029(7) -0.010(5) 0.003(5) 0.001(5)
C52 0.026(7) 0.029(8) 0.030(8) 0.003(6) -0.004(6) 0.007(6)
C53 0.021(7) 0.016(7) 0.058(9) -0.003(6) 0.008(6) -0.008(6)
C54 0.028(7) 0.017(7) 0.020(7) -0.006(5) 0.006(5) 0.014(5)
C55 0.038(8) 0.023(7) 0.024(7) -0.003(6) 0.009(6) 0.000(6)
C56 0.026(7) 0.041(9) 0.045(9) 0.011(7) 0.000(6) 0.011(6)
C57 0.034(8) 0.029(8) 0.023(7) 0.006(6) 0.000(6) 0.000(6)
C58 0.021(7) 0.031(8) 0.034(8) 0.009(6) -0.009(6) -0.007(6)
C59 0.030(7) 0.022(8) 0.038(8) -0.002(6) 0.008(6) -0.005(6)
C60 0.027(4) 0.018(5) 0.021(4) 0.005(4) 0.007(4) 0.000(4)
C61 0.022(7) 0.030(8) 0.045(9) 0.010(6) 0.000(6) -0.001(6)
C62 0.026(7) 0.027(8) 0.052(9) 0.015(7) 0.012(6) -0.005(6)

loop_
_atom_type_symbol
_atom_type_description
_atom_type_scat_dispersion_real
_atom_type_scat_dispersion_imag
_atom_type_scat_source
C C 0.0033 0.0016 'International Tables Vol C Tables 4.2.6.8 and 6.1.1.4'
H H 0.0000 0.0000 'International Tables Vol C Tables 4.2.6.8 and 6.1.1.4'
N N 0.0061 0.0033 'International Tables Vol C Tables 4.2.6.8 and 6.1.1.4'
P P 0.1023 0.0942 'International Tables Vol C Tables 4.2.6.8 and 6.1.1.4'
Cl Cl 0.1484 0.1585 'International Tables Vol C Tables 4.2.6.8 and 6.1.1.4'
Os Os -1.2165 7.6030 'International Tables Vol C Tables 4.2.6.8 and 6.1.1.4'

loop_
_geom_angle_atom_site_label_1
_geom_angle_atom_site_label_2
_geom_angle_atom_site_label_3
_geom_angle
C1 Os1 P2 92.8(3)
C1 Os1 P1 93.3(3)
P2 Os1 P1 167.70(11)
C1 Os1 Cl2 170.9(3)
P2 Os1 Cl2 88.73(10)
P1 Os1 Cl2 86.92(10)
C1 Os1 Cl1 87.1(3)
P2 Os1 Cl1 94.41(10)
P1 Os1 Cl1 96.55(10)
Cl2 Os1 Cl1 83.85(10)
C1 Os1 H01 125(4)
P2 Os1 H01 57(4)
P1 Os1 H01 111(4)
Cl2 Os1 H01 63(4)
Cl1 Os1 H01 134(4)
C1 Os1 H02 107(4)
P2 Os1 H02 90(4)
P1 Os1 H02 78(4)
Cl2 Os1 H02 82(4)
Cl1 Os1 H02 165(4)
H01 Os1 H02 40(3)
C32 Os2 P4 93.8(3)
C32 Os2 P3 91.3(3)
P4 Os2 P3 169.28(10)
C32 Os2 Cl4 169.1(3)
P4 Os2 Cl4 87.19(10)
P3 Os2 Cl4 89.54(9)
C32 Os2 Cl3 86.2(3)
P4 Os2 Cl3 95.70(10)
P3 Os2 Cl3 94.03(10)
Cl4 Os2 Cl3 82.94(10)
C32 Os2 H03 99(4)
P4 Os2 H03 83(4)
P3 Os2 H03 87(4)
Cl4 Os2 H03 91(4)
Cl3 Os2 H03 174(4)
C32 Os2 H04 134(4)
P4 Os2 H04 98(4)
P3 Os2 H04 72(4)
Cl4 Os2 H04 56(4)
Cl3 Os2 H04 136(4)
H03 Os2 H04 39(3)
C14 P1 C17 102.1(6)
C14 P1 C20 108.3(6)
C17 P1 C20 102.9(5)
C14 P1 Os1 112.7(4)
C17 P1 Os1 118.5(4)
C20 P1 Os1 111.3(4)
C26 P2 C23 101.0(5)
C26 P2 C29 109.4(5)
C23 P2 C29 102.3(5)
C26 P2 Os1 115.1(4)
C23 P2 Os1 111.3(4)
C29 P2 Os1 115.9(4)
C48 P3 C45 100.8(5)
C48 P3 C51 102.6(5)
C45 P3 C51 109.1(5)
C48 P3 Os2 111.3(4)
C45 P3 Os2 116.4(4)
C51 P3 Os2 114.9(4)
C54 P4 C60 109.7(5)
C54 P4 C57 100.4(5)
C60 P4 C57 101.3(5)
C54 P4 Os2 113.0(4)
C60 P4 Os2 112.5(4)
C57 P4 Os2 118.8(4)
C1 N1 C5 127.7(9)
C1 N1 H1A 114(7)
C5 N1 H1A 118(8)
C32 N2 C36 128.9(9)
C32 N2 H2A 103(7)
C36 N2 H2A 129(7)
N1 C1 C2 112.1(10)
N1 C1 Os1 120.6(7)
C2 C1 Os1 127.3(9)
C3 C2 C1 122.7(11)
C3 C2 H2 118.7
C1 C2 H2 118.7
C2 C3 C4 120.7(11)
C2 C3 H3 119.6
C4 C3 H3 119.6
C5 C4 C3 117.6(10)
C5 C4 C6 120.0(11)
C3 C4 C6 122.4(10)
N1 C5 C4 119.0(10)
N1 C5 C9 119.9(10)
C4 C5 C9 121.0(10)
C7 C6 C4 120.5(10)
C7 C6 H6 119.8
C4 C6 H6 119.8
C6 C7 C8 120.7(11)
C6 C7 H7 119.7
C8 C7 H7 119.7
C10 C8 C9 118.9(11)
C10 C8 C7 120.8(11)
C9 C8 C7 120.3(10)
C13 C9 C8 118.8(11)
C13 C9 C5 123.7(11)
C8 C9 C5 117.5(10)
C11 C10 C8 121.5(12)
C11 C10 H10 119.2
C8 C10 H10 119.2
C10 C11 C12 118.8(12)
C10 C11 H11 120.6
C12 C11 H11 120.6
C13 C12 C11 121.9(12)
C13 C12 H12 119.0
C11 C12 H12 119.0
C12 C13 C9 120.0(12)
C12 C13 H13 120.0
C9 C13 H13 120.0
C15 C14 C16 109.2(11)
C15 C14 P1 118.4(8)
C16 C14 P1 114.5(8)
C15 C14 H14 104.3
C16 C14 H14 104.3
P1 C14 H14 104.3
C14 C15 H15A 109.5
C14 C15 H15B 109.5
H15A C15 H15B 109.5
C14 C15 H15C 109.5
H15A C15 H15C 109.5
H15B C15 H15C 109.5
C14 C16 H16A 109.5
C14 C16 H16B 109.5
H16A C16 H16B 109.5
C14 C16 H16C 109.5
H16A C16 H16C 109.5
H16B C16 H16C 109.5
C19 C17 C18 114.9(10)
C19 C17 P1 108.9(8)
C18 C17 P1 110.8(8)
C19 C17 H17 107.3
C18 C17 H17 107.3
P1 C17 H17 107.3
C17 C18 H18A 109.5
C17 C18 H18B 109.5
H18A C18 H18B 109.5
C17 C18 H18C 109.5
H18A C18 H18C 109.5
H18B C18 H18C 109.5
C17 C19 H19A 109.5
C17 C19 H19B 109.5
H19A C19 H19B 109.5
C17 C19 H19C 109.5
H19A C19 H19C 109.5
H19B C19 H19C 109.5
C22 C20 C21 111.4(10)
C22 C20 P1 117.8(8)
C21 C20 P1 111.0(8)
C22 C20 H20 105.2
C21 C20 H20 105.2
P1 C20 H20 105.2
C20 C21 H21A 109.5
C20 C21 H21B 109.5
H21A C21 H21B 109.5
C20 C21 H21C 109.5
H21A C21 H21C 109.5
H21B C21 H21C 109.5
C20 C22 H22A 109.5
C20 C22 H22B 109.5
H22A C22 H22B 109.5
C20 C22 H22C 109.5
H22A C22 H22C 109.5
H22B C22 H22C 109.5
C24 C23 C25 111.3(10)
C24 C23 P2 112.0(8)
C25 C23 P2 111.8(8)
C24 C23 H23 107.2
C25 C23 H23 107.2
P2 C23 H23 107.2
C23 C24 H24A 109.5
C23 C24 H24B 109.5
H24A C24 H24B 109.5
C23 C24 H24C 109.5
H24A C24 H24C 109.5
H24B C24 H24C 109.5
C23 C25 H25A 109.5
C23 C25 H25B 109.5
H25A C25 H25B 109.5
C23 C25 H25C 109.5
H25A C25 H25C 109.5
H25B C25 H25C 109.5
C28 C26 C27 109.1(9)
C28 C26 P2 115.3(8)
C27 C26 P2 116.6(8)
C28 C26 H26 104.9
C27 C26 H26 104.9
P2 C26 H26 104.9
C26 C27 H27A 109.5
C26 C27 H27B 109.5
H27A C27 H27B 109.5
C26 C27 H27C 109.5
H27A C27 H27C 109.5
H27B C27 H27C 109.5
C26 C28 H28A 109.5
C26 C28 H28B 109.5
H28A C28 H28B 109.5
C26 C28 H28C 109.5
H28A C28 H28C 109.5
H28B C28 H28C 109.5
C31 C29 C30 109.5(10)
C31 C29 P2 111.4(9)
C30 C29 P2 119.6(9)
C31 C29 H29 105.0
C30 C29 H29 105.0
P2 C29 H29 105.0
C29 C30 H30A 109.5
C29 C30 H30B 109.5
H30A C30 H30B 109.5
C29 C30 H30C 109.5
H30A C30 H30C 109.5
H30B C30 H30C 109.5
C29 C31 H31A 109.5
C29 C31 H31B 109.5
H31A C31 H31B 109.5
C29 C31 H31C 109.5
H31A C31 H31C 109.5
H31B C31 H31C 109.5
N2 C32 C33 111.0(9)
N2 C32 Os2 121.9(8)
C33 C32 Os2 127.1(8)
C34 C33 C32 122.6(10)
C34 C33 H33 118.7
C32 C33 H33 118.7
C33 C34 C35 121.8(10)
C33 C34 H34 119.1
C35 C34 H34 119.1
C36 C35 C34 117.4(10)
C36 C35 C37 119.7(11)
C34 C35 C37 122.8(10)
C35 C36 N2 118.2(10)
C35 C36 C40 121.9(10)
N2 C36 C40 119.9(10)
C38 C37 C35 119.9(11)
C38 C37 H37 120.1
C35 C37 H37 120.1
C37 C38 C39 121.4(11)
C37 C38 H38 119.3
C39 C38 H38 119.3
C41 C39 C40 118.1(11)
C41 C39 C38 121.1(11)
C40 C39 C38 120.8(11)
C39 C40 C44 120.6(11)
C39 C40 C36 116.3(10)
C44 C40 C36 123.1(10)
C42 C41 C39 121.0(12)
C42 C41 H41 119.5
C39 C41 H41 119.5
C41 C42 C43 120.0(12)
C41 C42 H42 120.0
C43 C42 H42 120.0
C44 C43 C42 120.5(12)
C44 C43 H43 119.8
C42 C43 H43 119.8
C43 C44 C40 119.7(12)
C43 C44 H44 120.2
C40 C44 H44 120.2
C47 C45 C46 109.3(9)
C47 C45 P3 118.1(8)
C46 C45 P3 114.4(8)
C47 C45 H45 104.5
C46 C45 H45 104.5
P3 C45 H45 104.5
C45 C46 H46A 109.5
C45 C46 H46B 109.5
H46A C46 H46B 109.5
C45 C46 H46C 109.5
H46A C46 H46C 109.5
H46B C46 H46C 109.5
C45 C47 H47A 109.5
C45 C47 H47B 109.5
H47A C47 H47B 109.5
C45 C47 H47C 109.5
H47A C47 H47C 109.5
H47B C47 H47C 109.5
C49 C48 C50 111.7(10)
C49 C48 P3 113.9(8)
C50 C48 P3 112.3(8)
C49 C48 H48 106.1
C50 C48 H48 106.1
P3 C48 H48 106.1
C48 C49 H49A 109.5
C48 C49 H49B 109.5
H49A C49 H49B 109.5
C48 C49 H49C 109.5
H49A C49 H49C 109.5
H49B C49 H49C 109.5
C48 C50 H50A 109.5
C48 C50 H50B 109.5
H50A C50 H50B 109.5
C48 C50 H50C 109.5
H50A C50 H50C 109.5
H50B C50 H50C 109.5
C52 C51 C53 108.1(10)
C52 C51 P3 118.0(8)
C53 C51 P3 111.8(8)
C52 C51 H51 106.1
C53 C51 H51 106.1
P3 C51 H51 106.1
C51 C52 H52A 109.5
C51 C52 H52B 109.5
H52A C52 H52B 109.5
C51 C52 H52C 109.5
H52A C52 H52C 109.5
H52B C52 H52C 109.5
C51 C53 H53A 109.5
C51 C53 H53B 109.5
H53A C53 H53B 109.5
C51 C53 H53C 109.5
H53A C53 H53C 109.5
H53B C53 H53C 109.5
C56 C54 C55 109.0(10)
C56 C54 P4 116.3(8)
C55 C54 P4 114.5(8)
C56 C54 H54 105.3
C55 C54 H54 105.3
P4 C54 H54 105.3
C54 C55 H55A 109.5
C54 C55 H55B 109.5
H55A C55 H55B 109.5
C54 C55 H55C 109.5
H55A C55 H55C 109.5
H55B C55 H55C 109.5
C54 C56 H56A 109.5
C54 C56 H56B 109.5
H56A C56 H56B 109.5
C54 C56 H56C 109.5
H56A C56 H56C 109.5
H56B C56 H56C 109.5
C58 C57 C59 113.5(10)
C58 C57 P4 111.4(8)
C59 C57 P4 110.1(8)
C58 C57 H57 107.2
C59 C57 H57 107.2
P4 C57 H57 107.2
C57 C58 H58A 109.5
C57 C58 H58B 109.5
H58A C58 H58B 109.5
C57 C58 H58C 109.5
H58A C58 H58C 109.5
H58B C58 H58C 109.5
C57 C59 H59A 109.5
C57 C59 H59B 109.5
H59A C59 H59B 109.5
C57 C59 H59C 109.5
H59A C59 H59C 109.5
H59B C59 H59C 109.5
C62 C60 C61 108.2(10)
C62 C60 P4 118.7(8)
C61 C60 P4 112.0(8)
C62 C60 H60 105.7
C61 C60 H60 105.7
P4 C60 H60 105.7
C60 C61 H61A 109.5
C60 C61 H61B 109.5
H61A C61 H61B 109.5
C60 C61 H61C 109.5
H61A C61 H61C 109.5
H61B C61 H61C 109.5
C60 C62 H62A 109.5
C60 C62 H62B 109.5
H62A C62 H62B 109.5
C60 C62 H62C 109.5
H62A C62 H62C 109.5
H62B C62 H62C 109.5

loop_
_geom_bond_atom_site_label_1
_geom_bond_atom_site_label_2
_geom_bond_distance
Os1 C1 2.055(11)
Os1 P2 2.400(3)
Os1 P1 2.406(3)
Os1 Cl2 2.488(3)
Os1 Cl1 2.508(3)
Os1 H01 1.582(15)
Os1 H02 1.585(16)
Os2 C32 2.030(10)
Os2 P4 2.386(3)
Os2 P3 2.417(3)
Os2 Cl4 2.480(3)
Os2 Cl3 2.519(3)
Os2 H03 1.589(15)
Os2 H04 1.579(15)
P1 C14 1.839(12)
P1 C17 1.858(12)
P1 C20 1.884(11)
P2 C26 1.855(11)
P2 C23 1.865(12)
P2 C29 1.871(12)
P3 C48 1.853(11)
P3 C45 1.859(11)
P3 C51 1.874(11)
P4 C54 1.862(11)
P4 C60 1.868(11)
P4 C57 1.887(12)
N1 C1 1.362(14)
N1 C5 1.363(13)
N1 H1A 0.86(11)
N2 C32 1.326(13)
N2 C36 1.399(13)
N2 H2A 0.84(10)
C1 C2 1.437(14)
C2 C3 1.367(15)
C2 H2 0.9500
C3 C4 1.413(16)
C3 H3 0.9500
C4 C5 1.373(15)
C4 C6 1.444(14)
C5 C9 1.457(15)
C6 C7 1.360(15)
C6 H6 0.9500
C7 C8 1.433(15)
C7 H7 0.9500
C8 C10 1.408(15)
C8 C9 1.424(15)
C9 C13 1.412(16)
C10 C11 1.370(16)
C10 H10 0.9500
C11 C12 1.403(17)
C11 H11 0.9500
C12 C13 1.367(16)
C12 H12 0.9500
C13 H13 0.9500
C14 C15 1.514(16)
C14 C16 1.541(15)
C14 H14 1.0000
C15 H15A 0.9800
C15 H15B 0.9800
C15 H15C 0.9800
C16 H16A 0.9800
C16 H16B 0.9800
C16 H16C 0.9800
C17 C19 1.541(16)
C17 C18 1.570(15)
C17 H17 1.0000
C18 H18A 0.9800
C18 H18B 0.9800
C18 H18C 0.9800
C19 H19A 0.9800
C19 H19B 0.9800
C19 H19C 0.9800
C20 C22 1.534(15)
C20 C21 1.546(16)
C20 H20 1.0000
C21 H21A 0.9800
C21 H21B 0.9800
C21 H21C 0.9800
C22 H22A 0.9800
C22 H22B 0.9800
C22 H22C 0.9800
C23 C24 1.519(15)
C23 C25 1.531(15)
C23 H23 1.0000
C24 H24A 0.9800
C24 H24B 0.9800
C24 H24C 0.9800
C25 H25A 0.9800
C25 H25B 0.9800
C25 H25C 0.9800
C26 C28 1.519(15)
C26 C27 1.545(15)
C26 H26 1.0000
C27 H27A 0.9800
C27 H27B 0.9800
C27 H27C 0.9800
C28 H28A 0.9800
C28 H28B 0.9800
C28 H28C 0.9800
C29 C31 1.504(16)
C29 C30 1.512(15)
C29 H29 1.0000
C30 H30A 0.9800
C30 H30B 0.9800
C30 H30C 0.9800
C31 H31A 0.9800
C31 H31B 0.9800
C31 H31C 0.9800
C32 C33 1.488(14)
C33 C34 1.360(15)
C33 H33 0.9500
C34 C35 1.398(15)
C34 H34 0.9500
C35 C36 1.392(15)
C35 C37 1.421(15)
C36 C40 1.466(15)
C37 C38 1.361(16)
C37 H37 0.9500
C38 C39 1.446(16)
C38 H38 0.9500
C39 C41 1.394(17)
C39 C40 1.397(15)
C40 C44 1.407(16)
C41 C42 1.376(17)
C41 H41 0.9500
C42 C43 1.393(17)
C42 H42 0.9500
C43 C44 1.357(16)
C43 H43 0.9500
C44 H44 0.9500
C45 C47 1.519(14)
C45 C46 1.520(15)
C45 H45 1.0000
C46 H46A 0.9800
C46 H46B 0.9800
C46 H46C 0.9800
C47 H47A 0.9800
C47 H47B 0.9800
C47 H47C 0.9800
C48 C49 1.515(16)
C48 C50 1.543(15)
C48 H48 1.0000
C49 H49A 0.9800
C49 H49B 0.9800
C49 H49C 0.9800
C50 H50A 0.9800
C50 H50B 0.9800
C50 H50C 0.9800
C51 C52 1.535(15)
C51 C53 1.547(15)
C51 H51 1.0000
C52 H52A 0.9800
C52 H52B 0.9800
C52 H52C 0.9800
C53 H53A 0.9800
C53 H53B 0.9800
C53 H53C 0.9800
C54 C56 1.540(16)
C54 C55 1.563(15)
C54 H54 1.0000
C55 H55A 0.9800
C55 H55B 0.9800
C55 H55C 0.9800
C56 H56A 0.9800
C56 H56B 0.9800
C56 H56C 0.9800
C57 C58 1.535(16)
C57 C59 1.539(16)
C57 H57 1.0000
C58 H58A 0.9800
C58 H58B 0.9800
C58 H58C 0.9800
C59 H59A 0.9800
C59 H59B 0.9800
C59 H59C 0.9800
C60 C62 1.553(15)
C60 C61 1.569(16)
C60 H60 1.0000
C61 H61A 0.9800
C61 H61B 0.9800
C61 H61C 0.9800
C62 H62A 0.9800
C62 H62B 0.9800
C62 H62C 0.9800

loop_
_geom_hbond_atom_site_label_D
_geom_hbond_atom_site_label_H
_geom_hbond_atom_site_label_A
_geom_hbond_distance_DH
_geom_hbond_distance_HA
_geom_hbond_distance_DA
_geom_hbond_angle_DHA
N1 H1A Cl1 0.86(11) 2.24(11) 2.945(9) 139(10)
N2 H2A Cl3 0.84(10) 2.14(10) 2.927(9) 156(10)
